data_7150962
loop_
_publ_author_name
'Groenendaal, Bas'
'Ruijter, Eelco'
'de Kanter, Frans J. J.'
'Lutz, Martin'
'Spek, Anthony L.'
'Orru, Romano V. A.'

_publ_section_title
;
 Generation of molecular diversity using a complexity-generating
 MCR-platform towards triazinane diones
;
_journal_issue 17
_journal_name_full 'Organic &amp; Biomolecular Chemistry'
_journal_page_first 3158
_journal_page_last 3165
_journal_paper_doi 10.1039/b807138a
_journal_volume 6
_journal_year 2008
_chemical_formula_moiety 'C32 H27 N3 O5'
_chemical_formula_sum 'C32 H27 N3 O5'
_chemical_formula_weight 533.57
_chemical_name_systematic
;
?
;
_space_group_IT_number 14
_symmetry_cell_setting monoclinic
_symmetry_space_group_name_Hall '-P 2ybc'
_symmetry_space_group_name_H-M 'P 1 21/c 1'
_atom_sites_solution_hydrogens difmap
_atom_sites_solution_primary direct
_atom_sites_solution_secondary difmap
_audit_creation_method SHELXL-97
_cell_angle_alpha 90.00
_cell_angle_beta 112.6460(5)
_cell_angle_gamma 90.00
_cell_formula_units_Z 4
_cell_length_a 9.8195(1)
_cell_length_b 25.2307(3)
_cell_length_c 11.4069(2)
_cell_measurement_reflns_used 31860
_cell_measurement_temperature 150(2)
_cell_measurement_theta_max 27.48
_cell_measurement_theta_min 1.02
_cell_volume 2608.20(6)
_computing_cell_refinement HKL2000
_computing_data_collection 'Nonius COLLECT'
_computing_data_reduction 'HKL2000, Sortav'
_computing_structure_refinement 'SHELXL-97 (Sheldrick, 1997)'
_computing_structure_solution 'SHELXS-97 (Sheldrick, 1990)'
_diffrn_ambient_temperature 150(2)
_diffrn_measured_fraction_theta_full 0.996
_diffrn_measured_fraction_theta_max 0.996
_diffrn_measurement_device_type 'Nonius KappaCCD'
_diffrn_measurement_method '\f and \w scans'
_diffrn_radiation_monochromator graphite
_diffrn_radiation_source 'rotating anode'
_diffrn_radiation_type MoK\a
_diffrn_radiation_wavelength 0.71073
_diffrn_reflns_av_R_equivalents 0.0497
_diffrn_reflns_av_sigmaI/netI 0.0391
_diffrn_reflns_limit_h_max 12
_diffrn_reflns_limit_h_min -12
_diffrn_reflns_limit_k_max 32
_diffrn_reflns_limit_k_min -32
_diffrn_reflns_limit_l_max 14
_diffrn_reflns_limit_l_min -14
_diffrn_reflns_number 28707
_diffrn_reflns_theta_full 27.49
_diffrn_reflns_theta_max 27.49
_diffrn_reflns_theta_min 2.10
_exptl_absorpt_coefficient_mu 0.093
_exptl_absorpt_correction_T_max 0.99
_exptl_absorpt_correction_T_min 0.95
_exptl_absorpt_correction_type multi-scan
_exptl_crystal_colour yellow
_exptl_crystal_density_diffrn 1.359
_exptl_crystal_density_method 'not measured'
_exptl_crystal_description plate
_exptl_crystal_F_000 1120
_exptl_crystal_size_max 0.36
_exptl_crystal_size_mid 0.36
_exptl_crystal_size_min 0.12
_refine_diff_density_max 0.837
_refine_diff_density_min -0.209
_refine_diff_density_rms 0.047
_refine_ls_extinction_method none
_refine_ls_goodness_of_fit_ref 1.085
_refine_ls_hydrogen_treatment mixed
_refine_ls_matrix_type full
_refine_ls_number_parameters 398
_refine_ls_number_reflns 5961
_refine_ls_number_restraints 0
_refine_ls_restrained_S_all 1.085
_refine_ls_R_factor_all 0.0716
_refine_ls_R_factor_gt 0.0464
_refine_ls_shift/su_max 0.001
_refine_ls_shift/su_mean 0.000
_refine_ls_structure_factor_coef Fsqd
_refine_ls_weighting_details 'calc w=1/[\s^2^(Fo^2^)+(0.0722P)^2^+0.5297P] where P=(Fo^2^+2Fc^2^)/3'
_refine_ls_weighting_scheme calc
_refine_ls_wR_factor_gt 0.1247
_refine_ls_wR_factor_ref 0.1416
_reflns_number_gt 4120
_reflns_number_total 5961
_reflns_threshold_expression I>2\s(I)
_cod_data_source_file b807138a.txt
_cod_data_source_block s4067a
_cod_original_sg_symbol_H-M 'P 21/c'
_cod_database_code 7150962

loop_
_symmetry_equiv_pos_as_xyz
'x, y, z'
'-x, y+1/2, -z+1/2'
'-x, -y, -z'
'x, -y-1/2, z-1/2'

loop_
_atom_site_label
_atom_site_type_symbol
_atom_site_fract_x
_atom_site_fract_y
_atom_site_fract_z
_atom_site_U_iso_or_equiv
_atom_site_adp_type
_atom_site_occupancy
_atom_site_symmetry_multiplicity
_atom_site_calc_flag
_atom_site_refinement_flags
_atom_site_disorder_assembly
_atom_site_disorder_group
O14 O 0.30927(14) 0.59926(5) 0.41535(11) 0.0361(3) Uani 1 1 d . . .
O21 O -0.06914(13) 0.63439(5) 0.53972(11) 0.0325(3) Uani 1 1 d . . .
O36 O 0.19612(12) 0.46595(4) 0.66840(11) 0.0292(3) Uani 1 1 d . . .
O38 O 0.65149(14) 0.41237(5) 0.88609(12) 0.0420(3) Uani 1 1 d . . .
O39 O 0.53964(14) 0.34818(5) 0.74721(12) 0.0372(3) Uani 1 1 d . . .
N1 N 0.30105(15) 0.55802(5) 0.58851(13) 0.0270(3) Uani 1 1 d . . .
N3 N 0.13580(15) 0.62453(5) 0.49346(13) 0.0276(3) Uani 1 1 d . . .
N5 N 0.10447(15) 0.57414(5) 0.65350(13) 0.0270(3) Uani 1 1 d . . .
C2 C 0.25504(19) 0.59387(6) 0.49411(15) 0.0277(4) Uani 1 1 d . . .
C4 C 0.04801(18) 0.61231(6) 0.56245(15) 0.0270(4) Uani 1 1 d . . .
C6 C 0.26171(18) 0.56053(6) 0.69845(15) 0.0257(3) Uani 1 1 d . . .
C7 C 0.29767(17) 0.50429(6) 0.74846(15) 0.0251(3) Uani 1 1 d . . .
C8 C 0.31836(18) 0.48563(7) 0.87973(16) 0.0279(4) Uani 1 1 d . . .
H8 H 0.347(2) 0.5074(7) 0.9545(19) 0.032(5) Uiso 1 1 d . . .
C9 C 0.30917(18) 0.43339(7) 0.87040(17) 0.0317(4) Uani 1 1 d . . .
H9 H 0.330(2) 0.4092(7) 0.9366(18) 0.033(5) Uiso 1 1 d . . .
C10 C 0.27921(19) 0.42031(7) 0.73306(17) 0.0311(4) Uani 1 1 d . . .
H10 H 0.2276(19) 0.3869(7) 0.6966(17) 0.028(4) Uiso 1 1 d . . .
C11 C 0.42369(19) 0.42955(6) 0.70814(16) 0.0287(4) Uani 1 1 d . . .
H11 H 0.4036(19) 0.4195(7) 0.6222(18) 0.028(4) Uiso 1 1 d . . .
C12 C 0.43967(18) 0.48991(6) 0.72360(16) 0.0265(4) Uani 1 1 d . . .
H12 H 0.5304(19) 0.5006(6) 0.7930(16) 0.023(4) Uiso 1 1 d . . .
C13 C 0.4209(2) 0.52102(7) 0.60345(17) 0.0316(4) Uani 1 1 d . . .
H13A H 0.513(2) 0.5401(8) 0.6119(19) 0.040(5) Uiso 1 1 d . . .
H13B H 0.387(2) 0.4980(8) 0.527(2) 0.043(6) Uiso 1 1 d . . .
C15 C 0.08712(19) 0.66738(7) 0.40346(17) 0.0317(4) Uani 1 1 d . . .
C16 C 0.0145(2) 0.65708(8) 0.27578(17) 0.0379(4) Uani 1 1 d . . .
H16 H -0.0032 0.6216 0.2461 0.045 Uiso 1 1 calc R . .
C17 C -0.0323(2) 0.69883(10) 0.1913(2) 0.0521(6) Uani 1 1 d . . .
H17 H -0.0830 0.6921 0.1031 0.063 Uiso 1 1 calc R . .
C18 C -0.0052(2) 0.75030(10) 0.2352(3) 0.0616(7) Uani 1 1 d . . .
H18 H -0.0367 0.7791 0.1772 0.074 Uiso 1 1 calc R . .
C19 C 0.0673(3) 0.75977(9) 0.3625(3) 0.0693(8) Uani 1 1 d . . .
H19 H 0.0857 0.7952 0.3925 0.083 Uiso 1 1 calc R . .
C20 C 0.1138(2) 0.71821(7) 0.4475(2) 0.0506(5) Uani 1 1 d . . .
H20 H 0.1639 0.7249 0.5357 0.061 Uiso 1 1 calc R . .
C22 C 0.02057(18) 0.56044(6) 0.72883(15) 0.0258(3) Uani 1 1 d . . .
C23 C 0.0381(2) 0.58822(8) 0.8377(2) 0.0419(5) Uani 1 1 d . . .
H23 H 0.1049 0.6172 0.8635 0.050 Uiso 1 1 calc R . .
C24 C -0.0421(2) 0.57372(10) 0.9092(2) 0.0542(6) Uani 1 1 d . . .
H24 H -0.0302 0.5928 0.9842 0.065 Uiso 1 1 calc R . .
C25 C -0.1383(2) 0.53204(9) 0.87237(19) 0.0450(5) Uani 1 1 d . . .
H25 H -0.1927 0.5221 0.9220 0.054 Uiso 1 1 calc R . .
C26 C -0.1559(2) 0.50465(8) 0.7633(2) 0.0421(5) Uani 1 1 d . . .
H26 H -0.2230 0.4758 0.7376 0.051 Uiso 1 1 calc R . .
C27 C -0.07691(19) 0.51875(7) 0.69110(18) 0.0354(4) Uani 1 1 d . . .
H27 H -0.0897 0.4998 0.6156 0.042 Uiso 1 1 calc R . .
C28 C 0.35442(18) 0.60110(7) 0.79405(16) 0.0279(4) Uani 1 1 d . . .
H28 H 0.330(2) 0.6026(7) 0.8653(19) 0.033(5) Uiso 1 1 d . . .
C29 C 0.45126(19) 0.63280(7) 0.77441(17) 0.0312(4) Uani 1 1 d . . .
H29 H 0.473(2) 0.6273(7) 0.6963(18) 0.033(5) Uiso 1 1 d . . .
C30 C 0.5278(2) 0.67823(7) 0.85301(16) 0.0335(4) Uani 1 1 d . . .
C31 C 0.4834(3) 0.69996(9) 0.9439(2) 0.0538(6) Uani 1 1 d . . .
H31 H 0.4082 0.6830 0.9631 0.065 Uiso 1 1 calc R . .
C32 C 0.5467(3) 0.74601(10) 1.0072(2) 0.0622(7) Uani 1 1 d . . .
H32 H 0.5146 0.7603 1.0692 0.075 Uiso 1 1 calc R . .
C33 C 0.6559(2) 0.77119(8) 0.9808(2) 0.0498(5) Uani 1 1 d . . .
H33 H 0.6976 0.8033 1.0229 0.060 Uiso 1 1 calc R . .
C34 C 0.7037(2) 0.74979(8) 0.8938(2) 0.0454(5) Uani 1 1 d . . .
H34 H 0.7805 0.7667 0.8766 0.054 Uiso 1 1 calc R . .
C35 C 0.6415(2) 0.70346(7) 0.83012(18) 0.0392(4) Uani 1 1 d . . .
H35 H 0.6766 0.6888 0.7703 0.047 Uiso 1 1 calc R . .
C37 C 0.55240(18) 0.39731(6) 0.79177(16) 0.0285(4) Uani 1 1 d . . .
C40 C 0.6634(2) 0.31333(7) 0.8032(2) 0.0438(5) Uani 1 1 d . . .
H40A H 0.6947 0.3137 0.8958 0.066 Uiso 1 1 calc R . .
H40B H 0.7451 0.3252 0.7804 0.066 Uiso 1 1 calc R . .
H40C H 0.6350 0.2772 0.7716 0.066 Uiso 1 1 calc R . .

loop_
_atom_site_aniso_label
_atom_site_aniso_U_11
_atom_site_aniso_U_22
_atom_site_aniso_U_33
_atom_site_aniso_U_23
_atom_site_aniso_U_13
_atom_site_aniso_U_12
O14 0.0457(8) 0.0384(7) 0.0314(7) 0.0058(5) 0.0230(6) 0.0022(6)
O21 0.0292(6) 0.0319(6) 0.0353(7) 0.0034(5) 0.0111(5) 0.0051(5)
O36 0.0252(6) 0.0280(6) 0.0297(6) 0.0004(5) 0.0053(5) 0.0000(4)
O38 0.0369(7) 0.0415(7) 0.0369(7) -0.0026(6) 0.0022(6) 0.0051(6)
O39 0.0379(7) 0.0257(6) 0.0450(8) 0.0010(5) 0.0126(6) 0.0048(5)
N1 0.0326(7) 0.0281(7) 0.0242(7) 0.0031(5) 0.0153(6) 0.0051(6)
N3 0.0307(8) 0.0267(7) 0.0254(7) 0.0045(5) 0.0110(6) 0.0022(6)
N5 0.0253(7) 0.0308(7) 0.0265(7) 0.0050(6) 0.0117(6) 0.0023(6)
C2 0.0325(9) 0.0265(8) 0.0247(8) -0.0013(6) 0.0118(7) -0.0030(6)
C4 0.0288(9) 0.0257(8) 0.0252(8) -0.0024(6) 0.0091(7) -0.0009(7)
C6 0.0284(8) 0.0289(8) 0.0231(8) 0.0023(6) 0.0136(7) 0.0023(6)
C7 0.0241(8) 0.0268(8) 0.0239(8) -0.0012(6) 0.0088(6) -0.0007(6)
C8 0.0243(8) 0.0351(9) 0.0257(8) 0.0037(7) 0.0111(7) 0.0015(7)
C9 0.0271(9) 0.0345(9) 0.0353(9) 0.0089(8) 0.0141(7) 0.0004(7)
C10 0.0275(9) 0.0263(8) 0.0351(9) 0.0016(7) 0.0072(7) 0.0011(7)
C11 0.0300(9) 0.0282(8) 0.0266(8) -0.0016(7) 0.0096(7) 0.0019(7)
C12 0.0253(8) 0.0281(8) 0.0269(8) 0.0005(6) 0.0108(7) 0.0018(6)
C13 0.0344(10) 0.0327(9) 0.0322(9) 0.0022(7) 0.0181(8) 0.0058(7)
C15 0.0284(9) 0.0310(9) 0.0335(9) 0.0090(7) 0.0094(7) -0.0008(7)
C16 0.0353(10) 0.0447(10) 0.0331(10) 0.0078(8) 0.0125(8) 0.0014(8)
C17 0.0412(11) 0.0726(15) 0.0411(11) 0.0240(11) 0.0142(9) 0.0091(10)
C18 0.0424(12) 0.0591(14) 0.0774(17) 0.0432(13) 0.0167(12) 0.0042(10)
C19 0.0618(16) 0.0337(11) 0.091(2) 0.0200(12) 0.0054(14) -0.0074(10)
C20 0.0501(13) 0.0321(10) 0.0548(12) 0.0048(9) 0.0038(10) -0.0080(9)
C22 0.0253(8) 0.0277(8) 0.0265(8) 0.0016(6) 0.0122(7) 0.0025(6)
C23 0.0428(11) 0.0422(10) 0.0501(12) -0.0182(9) 0.0285(9) -0.0118(8)
C24 0.0524(13) 0.0778(15) 0.0445(12) -0.0245(11) 0.0320(10) -0.0162(11)
C25 0.0399(11) 0.0636(13) 0.0401(11) 0.0016(10) 0.0248(9) -0.0053(9)
C26 0.0387(10) 0.0426(10) 0.0516(12) -0.0066(9) 0.0247(9) -0.0103(8)
C27 0.0322(9) 0.0402(10) 0.0367(10) -0.0104(8) 0.0166(8) -0.0067(8)
C28 0.0304(9) 0.0315(8) 0.0240(8) 0.0007(7) 0.0128(7) 0.0031(7)
C29 0.0315(9) 0.0353(9) 0.0277(9) 0.0001(7) 0.0123(7) -0.0001(7)
C30 0.0330(9) 0.0359(9) 0.0291(9) 0.0024(7) 0.0092(7) -0.0043(7)
C31 0.0595(14) 0.0601(13) 0.0517(13) -0.0209(11) 0.0322(11) -0.0277(11)
C32 0.0729(17) 0.0630(14) 0.0588(15) -0.0275(12) 0.0343(13) -0.0253(13)
C33 0.0513(13) 0.0429(11) 0.0433(12) -0.0047(9) 0.0053(10) -0.0130(9)
C34 0.0361(10) 0.0442(11) 0.0476(12) 0.0120(9) 0.0069(9) -0.0095(8)
C35 0.0367(10) 0.0427(10) 0.0372(10) 0.0052(8) 0.0129(8) -0.0024(8)
C37 0.0305(9) 0.0292(8) 0.0294(9) 0.0022(7) 0.0154(7) 0.0016(7)
C40 0.0448(11) 0.0353(10) 0.0531(12) 0.0080(9) 0.0210(10) 0.0132(8)

loop_
_atom_type_symbol
_atom_type_description
_atom_type_scat_dispersion_real
_atom_type_scat_dispersion_imag
_atom_type_scat_source
C C 0.0033 0.0016 'International Tables Vol C Tables 4.2.6.8 and 6.1.1.4'
H H 0.0000 0.0000 'International Tables Vol C Tables 4.2.6.8 and 6.1.1.4'
N N 0.0061 0.0033 'International Tables Vol C Tables 4.2.6.8 and 6.1.1.4'
O O 0.0106 0.0060 'International Tables Vol C Tables 4.2.6.8 and 6.1.1.4'

loop_
_geom_angle_atom_site_label_1
_geom_angle_atom_site_label_2
_geom_angle_atom_site_label_3
_geom_angle
_geom_angle_site_symmetry_1
_geom_angle_site_symmetry_3
_geom_angle_publ_flag
C7 O36 C10 95.47(11) . . ?
C37 O39 C40 117.57(14) . . ?
C2 N1 C6 122.99(13) . . ?
C2 N1 C13 122.07(14) . . ?
C6 N1 C13 113.49(13) . . ?
C2 N3 C4 124.53(13) . . ?
C2 N3 C15 117.76(14) . . ?
C4 N3 C15 117.17(13) . . ?
C4 N5 C22 117.62(13) . . ?
C4 N5 C6 119.63(13) . . ?
C22 N5 C6 120.06(13) . . ?
O14 C2 N1 124.02(16) . . ?
O14 C2 N3 122.50(15) . . ?
N1 C2 N3 113.47(14) . . ?
O21 C4 N5 124.03(15) . . ?
O21 C4 N3 120.97(15) . . ?
N5 C4 N3 114.99(14) . . ?
N1 C6 N5 107.64(13) . . ?
N1 C6 C28 111.44(13) . . ?
N5 C6 C28 110.64(13) . . ?
N1 C6 C7 100.56(12) . . ?
N5 C6 C7 114.25(13) . . ?
C28 C6 C7 111.83(13) . . ?
O36 C7 C8 102.50(13) . . ?
O36 C7 C6 112.72(12) . . ?
C8 C7 C6 126.00(14) . . ?
O36 C7 C12 100.20(12) . . ?
C8 C7 C12 108.56(13) . . ?
C6 C7 C12 104.02(12) . . ?
C9 C8 C7 104.63(15) . . ?
C9 C8 H8 128.9(11) . . ?
C7 C8 H8 125.9(11) . . ?
C8 C9 C10 106.29(15) . . ?
C8 C9 H9 126.9(11) . . ?
C10 C9 H9 126.3(11) . . ?
O36 C10 C9 101.62(13) . . ?
O36 C10 C11 99.32(13) . . ?
C9 C10 C11 109.04(14) . . ?
O36 C10 H10 111.7(10) . . ?
C9 C10 H10 119.0(10) . . ?
C11 C10 H10 113.8(10) . . ?
C37 C11 C12 116.25(14) . . ?
C37 C11 C10 113.86(14) . . ?
C12 C11 C10 100.74(13) . . ?
C37 C11 H11 107.4(11) . . ?
C12 C11 H11 110.7(10) . . ?
C10 C11 H11 107.6(11) . . ?
C13 C12 C11 115.80(14) . . ?
C13 C12 C7 103.59(13) . . ?
C11 C12 C7 101.05(13) . . ?
C13 C12 H12 110.0(10) . . ?
C11 C12 H12 112.9(10) . . ?
C7 C12 H12 112.8(10) . . ?
N1 C13 C12 104.27(13) . . ?
N1 C13 H13A 111.4(11) . . ?
C12 C13 H13A 111.7(12) . . ?
N1 C13 H13B 106.8(12) . . ?
C12 C13 H13B 111.7(11) . . ?
H13A C13 H13B 110.7(17) . . ?
C20 C15 C16 120.94(17) . . ?
C20 C15 N3 118.61(16) . . ?
C16 C15 N3 120.45(16) . . ?
C15 C16 C17 119.45(19) . . ?
C15 C16 H16 120.3 . . ?
C17 C16 H16 120.3 . . ?
C18 C17 C16 119.9(2) . . ?
C18 C17 H17 120.1 . . ?
C16 C17 H17 120.1 . . ?
C19 C18 C17 119.84(19) . . ?
C19 C18 H18 120.1 . . ?
C17 C18 H18 120.1 . . ?
C18 C19 C20 120.6(2) . . ?
C18 C19 H19 119.7 . . ?
C20 C19 H19 119.7 . . ?
C15 C20 C19 119.3(2) . . ?
C15 C20 H20 120.3 . . ?
C19 C20 H20 120.3 . . ?
C27 C22 C23 120.11(16) . . ?
C27 C22 N5 119.02(15) . . ?
C23 C22 N5 120.87(15) . . ?
C22 C23 C24 119.66(18) . . ?
C22 C23 H23 120.2 . . ?
C24 C23 H23 120.2 . . ?
C25 C24 C23 120.36(19) . . ?
C25 C24 H24 119.8 . . ?
C23 C24 H24 119.8 . . ?
C24 C25 C26 119.73(18) . . ?
C24 C25 H25 120.1 . . ?
C26 C25 H25 120.1 . . ?
C25 C26 C27 120.49(18) . . ?
C25 C26 H26 119.8 . . ?
C27 C26 H26 119.8 . . ?
C22 C27 C26 119.64(17) . . ?
C22 C27 H27 120.2 . . ?
C26 C27 H27 120.2 . . ?
C29 C28 C6 123.81(15) . . ?
C29 C28 H28 124.2(11) . . ?
C6 C28 H28 111.8(11) . . ?
C28 C29 C30 126.75(17) . . ?
C28 C29 H29 118.7(11) . . ?
C30 C29 H29 114.4(11) . . ?
C31 C30 C35 117.75(17) . . ?
C31 C30 C29 122.08(17) . . ?
C35 C30 C29 119.97(17) . . ?
C32 C31 C30 121.1(2) . . ?
C32 C31 H31 119.5 . . ?
C30 C31 H31 119.5 . . ?
C33 C32 C31 120.4(2) . . ?
C33 C32 H32 119.8 . . ?
C31 C32 H32 119.8 . . ?
C34 C33 C32 119.5(2) . . ?
C34 C33 H33 120.2 . . ?
C32 C33 H33 120.2 . . ?
C33 C34 C35 120.60(19) . . ?
C33 C34 H34 119.7 . . ?
C35 C34 H34 119.7 . . ?
C34 C35 C30 120.64(19) . . ?
C34 C35 H35 119.7 . . ?
C30 C35 H35 119.7 . . ?
O38 C37 O39 124.27(16) . . ?
O38 C37 C11 126.37(16) . . ?
O39 C37 C11 109.35(14) . . ?
O39 C40 H40A 109.5 . . ?
O39 C40 H40B 109.5 . . ?
H40A C40 H40B 109.5 . . ?
O39 C40 H40C 109.5 . . ?
H40A C40 H40C 109.5 . . ?
H40B C40 H40C 109.5 . . ?

loop_
_geom_bond_atom_site_label_1
_geom_bond_atom_site_label_2
_geom_bond_distance
_geom_bond_site_symmetry_2
_geom_bond_publ_flag
O14 C2 1.216(2) . ?
O21 C4 1.213(2) . ?
O36 C7 1.4362(19) . ?
O36 C10 1.4397(19) . ?
O38 C37 1.201(2) . ?
O39 C37 1.327(2) . ?
O39 C40 1.436(2) . ?
N1 C2 1.344(2) . ?
N1 C6 1.449(2) . ?
N1 C13 1.460(2) . ?
N3 C2 1.401(2) . ?
N3 C4 1.407(2) . ?
N3 C15 1.440(2) . ?
N5 C4 1.367(2) . ?
N5 C22 1.443(2) . ?
N5 C6 1.468(2) . ?
C6 C28 1.517(2) . ?
C6 C7 1.519(2) . ?
C7 C8 1.507(2) . ?
C7 C12 1.569(2) . ?
C8 C9 1.322(2) . ?
C8 H8 0.96(2) . ?
C9 C10 1.515(3) . ?
C9 H9 0.930(19) . ?
C10 C11 1.568(2) . ?
C10 H10 0.989(18) . ?
C11 C37 1.497(2) . ?
C11 C12 1.534(2) . ?
C11 H11 0.957(18) . ?
C12 C13 1.528(2) . ?
C12 H12 0.975(18) . ?
C13 H13A 1.00(2) . ?
C13 H13B 0.99(2) . ?
C15 C20 1.365(3) . ?
C15 C16 1.377(3) . ?
C16 C17 1.382(3) . ?
C16 H16 0.9500 . ?
C17 C18 1.380(3) . ?
C17 H17 0.9500 . ?
C18 C19 1.370(4) . ?
C18 H18 0.9500 . ?
C19 C20 1.381(3) . ?
C19 H19 0.9500 . ?
C20 H20 0.9500 . ?
C22 C27 1.375(2) . ?
C22 C23 1.378(2) . ?
C23 C24 1.383(3) . ?
C23 H23 0.9500 . ?
C24 C25 1.367(3) . ?
C24 H24 0.9500 . ?
C25 C26 1.374(3) . ?
C25 H25 0.9500 . ?
C26 C27 1.378(3) . ?
C26 H26 0.9500 . ?
C27 H27 0.9500 . ?
C28 C29 1.326(2) . ?
C28 H28 0.93(2) . ?
C29 C30 1.471(2) . ?
C29 H29 1.004(19) . ?
C30 C31 1.383(3) . ?
C30 C35 1.394(3) . ?
C31 C32 1.383(3) . ?
C31 H31 0.9500 . ?
C32 C33 1.376(3) . ?
C32 H32 0.9500 . ?
C33 C34 1.362(3) . ?
C33 H33 0.9500 . ?
C34 C35 1.388(3) . ?
C34 H34 0.9500 . ?
C35 H35 0.9500 . ?
C40 H40A 0.9800 . ?
C40 H40B 0.9800 . ?
C40 H40C 0.9800 . ?

loop_
_geom_torsion_atom_site_label_1
_geom_torsion_atom_site_label_2
_geom_torsion_atom_site_label_3
_geom_torsion_atom_site_label_4
_geom_torsion
_geom_torsion_site_symmetry_1
_geom_torsion_site_symmetry_2
_geom_torsion_site_symmetry_3
_geom_torsion_site_symmetry_4
_geom_torsion_publ_flag
C6 N1 C2 O14 164.19(16) . . . . ?
C13 N1 C2 O14 -1.2(3) . . . . ?
C6 N1 C2 N3 -16.6(2) . . . . ?
C13 N1 C2 N3 178.01(14) . . . . ?
C4 N3 C2 O14 164.76(15) . . . . ?
C15 N3 C2 O14 -6.5(2) . . . . ?
C4 N3 C2 N1 -14.5(2) . . . . ?
C15 N3 C2 N1 174.32(14) . . . . ?
C22 N5 C4 O21 -1.6(2) . . . . ?
C6 N5 C4 O21 -162.97(15) . . . . ?
C22 N5 C4 N3 179.06(13) . . . . ?
C6 N5 C4 N3 17.7(2) . . . . ?
C2 N3 C4 O21 -165.86(15) . . . . ?
C15 N3 C4 O21 5.4(2) . . . . ?
C2 N3 C4 N5 13.5(2) . . . . ?
C15 N3 C4 N5 -175.19(14) . . . . ?
C2 N1 C6 N5 42.8(2) . . . . ?
C13 N1 C6 N5 -150.65(14) . . . . ?
C2 N1 C6 C28 -78.65(19) . . . . ?
C13 N1 C6 C28 87.86(16) . . . . ?
C2 N1 C6 C7 162.69(15) . . . . ?
C13 N1 C6 C7 -30.80(17) . . . . ?
C4 N5 C6 N1 -42.46(18) . . . . ?
C22 N5 C6 N1 156.59(13) . . . . ?
C4 N5 C6 C28 79.53(17) . . . . ?
C22 N5 C6 C28 -81.42(17) . . . . ?
C4 N5 C6 C7 -153.20(14) . . . . ?
C22 N5 C6 C7 45.85(19) . . . . ?
C10 O36 C7 C8 -50.93(14) . . . . ?
C10 O36 C7 C6 170.87(13) . . . . ?
C10 O36 C7 C12 60.86(13) . . . . ?
N1 C6 C7 O36 -70.72(15) . . . . ?
N5 C6 C7 O36 44.25(18) . . . . ?
C28 C6 C7 O36 170.90(13) . . . . ?
N1 C6 C7 C8 162.83(15) . . . . ?
N5 C6 C7 C8 -82.21(19) . . . . ?
C28 C6 C7 C8 44.5(2) . . . . ?
N1 C6 C7 C12 36.89(15) . . . . ?
N5 C6 C7 C12 151.85(13) . . . . ?
C28 C6 C7 C12 -81.49(15) . . . . ?
O36 C7 C8 C9 33.68(16) . . . . ?
C6 C7 C8 C9 164.22(16) . . . . ?
C12 C7 C8 C9 -71.73(16) . . . . ?
C7 C8 C9 C10 -1.35(17) . . . . ?
C7 O36 C10 C9 49.41(14) . . . . ?
C7 O36 C10 C11 -62.38(13) . . . . ?
C8 C9 C10 O36 -31.12(17) . . . . ?
C8 C9 C10 C11 73.11(17) . . . . ?
O36 C10 C11 C37 164.25(13) . . . . ?
C9 C10 C11 C37 58.43(18) . . . . ?
O36 C10 C11 C12 39.07(15) . . . . ?
C9 C10 C11 C12 -66.75(16) . . . . ?
C37 C11 C12 C13 122.93(16) . . . . ?
C10 C11 C12 C13 -113.53(15) . . . . ?
C37 C11 C12 C7 -125.96(15) . . . . ?
C10 C11 C12 C7 -2.41(15) . . . . ?
O36 C7 C12 C13 85.18(14) . . . . ?
C8 C7 C12 C13 -167.82(14) . . . . ?
C6 C7 C12 C13 -31.52(16) . . . . ?
O36 C7 C12 C11 -35.04(14) . . . . ?
C8 C7 C12 C11 71.95(15) . . . . ?
C6 C7 C12 C11 -151.75(13) . . . . ?
C2 N1 C13 C12 177.78(15) . . . . ?
C6 N1 C13 C12 11.13(19) . . . . ?
C11 C12 C13 N1 122.74(15) . . . . ?
C7 C12 C13 N1 13.11(17) . . . . ?
C2 N3 C15 C20 -108.9(2) . . . . ?
C4 N3 C15 C20 79.2(2) . . . . ?
C2 N3 C15 C16 71.4(2) . . . . ?
C4 N3 C15 C16 -100.48(19) . . . . ?
C20 C15 C16 C17 -0.2(3) . . . . ?
N3 C15 C16 C17 179.46(17) . . . . ?
C15 C16 C17 C18 0.4(3) . . . . ?
C16 C17 C18 C19 -0.4(3) . . . . ?
C17 C18 C19 C20 0.1(4) . . . . ?
C16 C15 C20 C19 -0.1(3) . . . . ?
N3 C15 C20 C19 -179.7(2) . . . . ?
C18 C19 C20 C15 0.1(4) . . . . ?
C4 N5 C22 C27 93.42(19) . . . . ?
C6 N5 C22 C27 -105.26(18) . . . . ?
C4 N5 C22 C23 -87.1(2) . . . . ?
C6 N5 C22 C23 74.2(2) . . . . ?
C27 C22 C23 C24 0.4(3) . . . . ?
N5 C22 C23 C24 -179.01(19) . . . . ?
C22 C23 C24 C25 0.1(3) . . . . ?
C23 C24 C25 C26 -0.4(4) . . . . ?
C24 C25 C26 C27 0.3(3) . . . . ?
C23 C22 C27 C26 -0.6(3) . . . . ?
N5 C22 C27 C26 178.89(16) . . . . ?
C25 C26 C27 C22 0.2(3) . . . . ?
N1 C6 C28 C29 4.6(2) . . . . ?
N5 C6 C28 C29 -115.11(18) . . . . ?
C7 C6 C28 C29 116.30(18) . . . . ?
C6 C28 C29 C30 169.89(16) . . . . ?
C28 C29 C30 C31 -13.9(3) . . . . ?
C28 C29 C30 C35 171.30(18) . . . . ?
C35 C30 C31 C32 1.9(3) . . . . ?
C29 C30 C31 C32 -173.0(2) . . . . ?
C30 C31 C32 C33 -0.1(4) . . . . ?
C31 C32 C33 C34 -1.5(4) . . . . ?
C32 C33 C34 C35 1.2(3) . . . . ?
C33 C34 C35 C30 0.6(3) . . . . ?
C31 C30 C35 C34 -2.1(3) . . . . ?
C29 C30 C35 C34 172.87(17) . . . . ?
C40 O39 C37 O38 -10.5(3) . . . . ?
C40 O39 C37 C11 170.78(15) . . . . ?
C12 C11 C37 O38 16.9(3) . . . . ?
C10 C11 C37 O38 -99.6(2) . . . . ?
C12 C11 C37 O39 -164.38(14) . . . . ?
C10 C11 C37 O39 79.18(17) . . . . ?
